data_7717680
loop_
_publ_author_name
'Brothers, Henry R.'
'Chambenahalli, Raju'
'Nichol, Gary S.'
'Garden, Jennifer A.'
'Jenkins, David M.'

_publ_section_title
;
 Ring-opening polymerization of &#x3b5;-caprolactone with a macrocyclic
 tetracarbene indium complex.
;
_journal_name_full 'Dalton transactions (Cambridge, England : 2003)'
_journal_paper_doi 10.1039/d4dt03198a
_journal_year 2024
_chemical_absolute_configuration syn
_chemical_formula_moiety 'C30 H45 B2 In N8 O'
_chemical_formula_sum 'C30 H45 B2 In N8 O'
_chemical_formula_weight 670.18
_space_group_crystal_system orthorhombic
_space_group_IT_number 19
_space_group_name_Hall 'P 2ac 2ab'
_space_group_name_H-M_alt 'P 21 21 21'
_atom_sites_solution_hydrogens geom
_atom_sites_solution_primary dual
_audit_creation_date 2024-11-08
_audit_creation_method
;
Olex2 1.5
(compiled 2024.02.16 svn.r378c4104 for OlexSys, GUI svn.r6928)
;
_audit_update_record
;
2024-11-11 deposited with the CCDC.	2024-12-05 downloaded from the CCDC.
;
_cell_angle_alpha 90
_cell_angle_beta 90
_cell_angle_gamma 90
_cell_formula_units_Z 8
_cell_length_a 16.4341(5)
_cell_length_b 17.2956(6)
_cell_length_c 22.0312(7)
_cell_measurement_reflns_used 9654
_cell_measurement_temperature 100.00
_cell_measurement_theta_max 29.60
_cell_measurement_theta_min 2.52
_cell_volume 6262.1(4)
_computing_cell_refinement 'SAINT V8.40B (?, 2016)'
_computing_data_reduction 'SAINT V8.40B (?, 2016)'
_computing_molecular_graphics 'Olex2 1.5 (Dolomanov et al., 2009)'
_computing_publication_material 'Olex2 1.5 (Dolomanov et al., 2009)'
_computing_structure_refinement 'SHELXL 2018/3 (Sheldrick, 2015)'
_computing_structure_solution 'XT  (Sheldrick, 2015)'
_diffrn_ambient_temperature 100.00
_diffrn_detector 'Bruker APEX2 area detector'
_diffrn_detector_area_resol_mean 7.9
_diffrn_detector_type 'CCD area detector'
_diffrn_measured_fraction_theta_full 0.999
_diffrn_measured_fraction_theta_max 0.998
_diffrn_measurement_device 'three-circle diffractometer'
_diffrn_measurement_device_type 'Bruker SMART APEX2 area detector'
_diffrn_measurement_method '\w and \f scans'
_diffrn_radiation_monochromator 'mirror optics'
_diffrn_radiation_probe x-ray
_diffrn_radiation_type MoK\a
_diffrn_radiation_wavelength 0.71073
_diffrn_reflns_av_R_equivalents 0.0386
_diffrn_reflns_av_unetI/netI 0.0239
_diffrn_reflns_Laue_measured_fraction_full 0.999
_diffrn_reflns_Laue_measured_fraction_max 0.998
_diffrn_reflns_limit_h_max 22
_diffrn_reflns_limit_h_min -22
_diffrn_reflns_limit_k_max 23
_diffrn_reflns_limit_k_min -23
_diffrn_reflns_limit_l_max 29
_diffrn_reflns_limit_l_min -30
_diffrn_reflns_number 111540
_diffrn_reflns_point_group_measured_fraction_full 0.999
_diffrn_reflns_point_group_measured_fraction_max 0.998
_diffrn_reflns_theta_full 25.242
_diffrn_reflns_theta_max 29.129
_diffrn_reflns_theta_min 2.192
_diffrn_source 'microfocus sealed X-ray tube'
_diffrn_source_type 'Incoatec I\ms'
_exptl_absorpt_coefficient_mu 0.793
_exptl_absorpt_correction_T_max 0.7459
_exptl_absorpt_correction_T_min 0.6417
_exptl_absorpt_correction_type multi-scan
_exptl_absorpt_process_details
;
SADABS-2016/2 (Bruker,2016/2) was used for absorption correction.
wR2(int) was 0.1606 before and 0.0524 after correction.
The Ratio of minimum to maximum transmission is 0.8603.
The \l/2 correction factor is Not present.
;
_exptl_crystal_colour 'clear light colourless'
_exptl_crystal_colour_lustre clear
_exptl_crystal_colour_modifier light
_exptl_crystal_colour_primary colourless
_exptl_crystal_density_diffrn 1.422
_exptl_crystal_description block
_exptl_crystal_F_000 2784
_exptl_crystal_size_max 0.594
_exptl_crystal_size_mid 0.338
_exptl_crystal_size_min 0.17
_refine_diff_density_max 0.584
_refine_diff_density_min -0.300
_refine_diff_density_rms 0.054
_refine_ls_abs_structure_details
;
 Flack x determined using 7358 quotients [(I+)-(I-)]/[(I+)+(I-)]
 (Parsons, Flack and Wagner, Acta Cryst. B69 (2013) 249-259).
;
_refine_ls_abs_structure_Flack -0.026(4)
_refine_ls_extinction_method none
_refine_ls_goodness_of_fit_ref 1.049
_refine_ls_hydrogen_treatment constr
_refine_ls_matrix_type full
_refine_ls_number_parameters 767
_refine_ls_number_reflns 16826
_refine_ls_number_restraints 0
_refine_ls_restrained_S_all 1.049
_refine_ls_R_factor_all 0.0209
_refine_ls_R_factor_gt 0.0199
_refine_ls_shift/su_max 0.002
_refine_ls_shift/su_mean 0.000
_refine_ls_structure_factor_coef Fsqd
_refine_ls_weighting_details 'w=1/[\s^2^(Fo^2^)+(0.0240P)^2^+2.2503P] where P=(Fo^2^+2Fc^2^)/3'
_refine_ls_weighting_scheme calc
_refine_ls_wR_factor_gt 0.0494
_refine_ls_wR_factor_ref 0.0502
_reflns_Friedel_coverage 0.838
_reflns_Friedel_fraction_full 1.000
_reflns_Friedel_fraction_max 0.997
_reflns_number_gt 16445
_reflns_number_total 16826
_reflns_threshold_expression 'I > 2\s(I)'
_cod_data_source_file d4dt03198a2.cif
_cod_data_source_block brothers_inoet_fast_a
_cod_database_code 7717680
_shelx_shelxl_version_number 2018/3
_shelx_space_group_comment
;
The symmetry employed for this shelxl refinement is uniquely defined
by the following loop, which should always be used as a source of
symmetry information in preference to the above space-group names.
They are only intended as comments.
;
_shelx_estimated_absorpt_t_max 0.877
_shelx_estimated_absorpt_t_min 0.650
_olex2_refinement_description
;
1. Fixed Uiso
 At 1.2 times of:
  All C(H) groups, All C(H,H) groups
 At 1.5 times of:
  All C(H,H,H) groups
2.a Ternary CH refined with riding coordinates:
 C13(H13), C14(H14), C16(H16), C15(H15), C31(H31), C36(H36), C52(H52), C53(H53)
2.b Secondary CH2 refined with riding coordinates:
 C21(H21A,H21B), C22(H22A,H22B), C23(H23A,H23B), C24(H24A,H24B), C25(H25A,
 H25B), C26(H26A,H26B), C27(H27A,H27B), C28(H28A,H28B), C29(H29A,H29B),
 C32(H32A,H32B), C33(H33A,H33B), C34(H34A,H34B), C35(H35A,H35B), C54(H54A,H54B),
  C55(H55A,H55B), C56(H56A,H56B), C57(H57A,H57B), C58(H58A,H58B)
2.c Aromatic/amide H refined with riding coordinates:
 C12(H12), C11(H11), C6(H6), C5(H5), C10(H10), C9(H9), C8(H8), C7(H7),
 C37(H37), C38(H38), C41(H41), C42(H42), C43(H43), C44(H44), C47(H47), C48(H48)
2.d Idealised Me refined as rotating group:
 C17(H17A,H17B,H17C), C19(H19A,H19B,H19C), C20(H20A,H20B,H20C), C30(H30A,H30B,
 H30C), C18(H18A,H18B,H18C), C49(H49A,H49B,H49C), C50(H50A,H50B,H50C), C51(H51A,
 H51B,H51C), C59(H59A,H59B,H59C), C60(H60A,H60B,H60C)
;
_olex2_submission_special_instructions 'No special instructions were received'

loop_
_space_group_symop_operation_xyz
'x, y, z'
'-x+1/2, -y, z+1/2'
'-x, y+1/2, -z+1/2'
'x+1/2, -y+1/2, -z'

loop_
_atom_site_label
_atom_site_type_symbol
_atom_site_fract_x
_atom_site_fract_y
_atom_site_fract_z
_atom_site_U_iso_or_equiv
_atom_site_adp_type
_atom_site_occupancy
_atom_site_site_symmetry_order
_atom_site_calc_flag
_atom_site_refinement_flags_posn
_atom_site_refinement_flags_adp
_atom_site_refinement_flags_occupancy
_atom_site_disorder_assembly
_atom_site_disorder_group
C13 C 0.88974(14) 0.24603(14) 0.68226(11) 0.0166(4) Uani 1 1 d . . . . .
H13 H 0.838063 0.272381 0.694354 0.020 Uiso 1 1 calc R U . . .
C21 C 0.95325(15) 0.30847(16) 0.66819(12) 0.0225(5) Uani 1 1 d . . . . .
H21A H 0.961811 0.340493 0.704880 0.027 Uiso 1 1 calc R U . . .
H21B H 1.005609 0.283193 0.658176 0.027 Uiso 1 1 calc R U . . .
C22 C 0.92840(17) 0.36089(16) 0.61558(12) 0.0254(5) Uani 1 1 d . . . . .
H22A H 0.879378 0.390842 0.626948 0.030 Uiso 1 1 calc R U . . .
H22B H 0.972808 0.397880 0.606709 0.030 Uiso 1 1 calc R U . . .
C23 C 0.91061(17) 0.31270(17) 0.55956(12) 0.0267(6) Uani 1 1 d . . . . .
H23A H 0.961287 0.287294 0.545683 0.032 Uiso 1 1 calc R U . . .
H23B H 0.891131 0.346811 0.526526 0.032 Uiso 1 1 calc R U . . .
C24 C 0.84627(17) 0.25122(17) 0.57294(12) 0.0239(5) Uani 1 1 d . . . . .
H24A H 0.836820 0.219884 0.536004 0.029 Uiso 1 1 calc R U . . .
H24B H 0.794406 0.276841 0.583795 0.029 Uiso 1 1 calc R U . . .
C14 C 0.87268(14) 0.19784(15) 0.62519(11) 0.0176(5) Uani 1 1 d . . . . .
H14 H 0.925118 0.173043 0.612886 0.021 Uiso 1 1 calc R U . . .
C12 C 0.99642(14) 0.17498(16) 0.74607(12) 0.0207(5) Uani 1 1 d . . . . .
H12 H 1.043594 0.185425 0.722538 0.025 Uiso 1 1 calc R U . . .
C11 C 0.99278(15) 0.13440(16) 0.79809(12) 0.0209(5) Uani 1 1 d . . . . .
H11 H 1.037739 0.111338 0.818264 0.025 Uiso 1 1 calc R U . . .
C4 C 0.86659(13) 0.17107(14) 0.77707(10) 0.0165(4) Uani 1 1 d . . . . .
C1 C 0.74787(13) 0.12826(14) 0.67235(11) 0.0157(4) Uani 1 1 d . . . . .
C6 C 0.74473(15) 0.03389(15) 0.60278(12) 0.0211(5) Uani 1 1 d . . . . .
H6 H 0.727480 -0.010516 0.580912 0.025 Uiso 1 1 calc R U . . .
C5 C 0.81018(16) 0.07691(15) 0.58960(11) 0.0203(5) Uani 1 1 d . . . . .
H5 H 0.847570 0.069062 0.557297 0.024 Uiso 1 1 calc R U . . .
C10 C 0.78719(16) 0.10916(15) 0.96311(11) 0.0213(5) Uani 1 1 d . . . . .
H10 H 0.824384 0.090003 0.992498 0.026 Uiso 1 1 calc R U . . .
C9 C 0.70974(16) 0.13121(15) 0.97389(11) 0.0216(5) Uani 1 1 d . . . . .
H9 H 0.682365 0.130717 1.011866 0.026 Uiso 1 1 calc R U . . .
C3 C 0.73553(15) 0.14789(13) 0.87405(10) 0.0159(4) Uani 1 1 d . . . . .
C2 C 0.61209(14) 0.11533(13) 0.76910(12) 0.0160(4) Uani 1 1 d . . . . .
C8 C 0.49339(15) 0.07193(15) 0.80624(12) 0.0221(5) Uani 1 1 d . . . . .
H8 H 0.446366 0.066117 0.830905 0.026 Uiso 1 1 calc R U . . .
C7 C 0.51255(16) 0.03078(16) 0.75638(12) 0.0238(5) Uani 1 1 d . . . . .
H7 H 0.481023 -0.009995 0.739590 0.029 Uiso 1 1 calc R U . . .
C17 C 0.66385(16) -0.06606(15) 0.70494(13) 0.0238(5) Uani 1 1 d . . . . .
H17A H 0.618000 -0.097660 0.718850 0.036 Uiso 1 1 calc R U . . .
H17B H 0.700761 -0.056207 0.739005 0.036 Uiso 1 1 calc R U . . .
H17C H 0.693187 -0.093590 0.672799 0.036 Uiso 1 1 calc R U . . .
C19 C 0.85006(17) -0.00333(15) 0.84369(13) 0.0235(5) Uani 1 1 d . . . . .
H19A H 0.896560 -0.030988 0.826255 0.035 Uiso 1 1 calc R U . . .
H19B H 0.809233 0.005744 0.812059 0.035 Uiso 1 1 calc R U . . .
H19C H 0.826052 -0.034420 0.876284 0.035 Uiso 1 1 calc R U . . .
C20 C 0.95245(17) 0.06846(17) 0.91998(12) 0.0269(6) Uani 1 1 d . . . . .
H20A H 0.934355 0.033821 0.952488 0.040 Uiso 1 1 calc R U . . .
H20B H 0.966336 0.119017 0.937188 0.040 Uiso 1 1 calc R U . . .
H20C H 1.000444 0.046392 0.900059 0.040 Uiso 1 1 calc R U . . .
C16 C 0.59487(14) 0.18698(14) 0.91592(10) 0.0168(4) Uani 1 1 d . . . . .
H16 H 0.559004 0.153520 0.941504 0.020 Uiso 1 1 calc R U . . .
C15 C 0.55550(14) 0.19378(13) 0.85310(11) 0.0163(4) Uani 1 1 d . . . . .
H15 H 0.584901 0.235565 0.830673 0.020 Uiso 1 1 calc R U . . .
C25 C 0.46742(15) 0.22133(15) 0.86255(12) 0.0208(5) Uani 1 1 d . . . . .
H25A H 0.438729 0.222120 0.823048 0.025 Uiso 1 1 calc R U . . .
H25B H 0.438607 0.184726 0.889597 0.025 Uiso 1 1 calc R U . . .
C26 C 0.46574(17) 0.30181(16) 0.89042(13) 0.0245(5) Uani 1 1 d . . . . .
H26A H 0.490952 0.339062 0.861956 0.029 Uiso 1 1 calc R U . . .
H26B H 0.408582 0.317778 0.897068 0.029 Uiso 1 1 calc R U . . .
C27 C 0.51114(17) 0.30362(16) 0.95036(13) 0.0253(5) Uani 1 1 d . . . . .
H27A H 0.479711 0.274562 0.981170 0.030 Uiso 1 1 calc R U . . .
H27B H 0.515894 0.357812 0.964374 0.030 Uiso 1 1 calc R U . . .
C28 C 0.59636(16) 0.26835(15) 0.94477(11) 0.0202(5) Uani 1 1 d . . . . .
H28A H 0.621225 0.265011 0.985618 0.024 Uiso 1 1 calc R U . . .
H28B H 0.630776 0.302785 0.919691 0.024 Uiso 1 1 calc R U . . .
C29 C 0.74245(15) 0.33946(14) 0.81265(11) 0.0205(5) Uani 1 1 d . . . . .
H29A H 0.796520 0.355298 0.797224 0.025 Uiso 1 1 calc R U . . .
H29B H 0.750886 0.308713 0.850025 0.025 Uiso 1 1 calc R U . . .
C30 C 0.69286(18) 0.41112(16) 0.82776(13) 0.0260(6) Uani 1 1 d . . . . .
H30A H 0.684967 0.441967 0.790920 0.039 Uiso 1 1 calc R U . . .
H30B H 0.721858 0.442005 0.858145 0.039 Uiso 1 1 calc R U . . .
H30C H 0.639792 0.395582 0.843975 0.039 Uiso 1 1 calc R U . . .
C18 C 0.56479(16) 0.00597(15) 0.62358(12) 0.0221(5) Uani 1 1 d . . . . .
H18A H 0.589716 -0.023229 0.590301 0.033 Uiso 1 1 calc R U . . .
H18B H 0.548716 0.057262 0.608961 0.033 Uiso 1 1 calc R U . . .
H18C H 0.516650 -0.021706 0.638306 0.033 Uiso 1 1 calc R U . . .
C31 C 0.50660(13) 0.59776(13) 0.39992(10) 0.0132(4) Uani 1 1 d . . . . .
H31 H 0.476537 0.556141 0.422061 0.016 Uiso 1 1 calc R U . . .
C32 C 0.44894(14) 0.66724(14) 0.39239(11) 0.0171(4) Uani 1 1 d . . . . .
H32A H 0.434346 0.687674 0.432934 0.021 Uiso 1 1 calc R U . . .
H32B H 0.477281 0.708750 0.369812 0.021 Uiso 1 1 calc R U . . .
C33 C 0.37169(15) 0.64485(15) 0.35855(11) 0.0191(5) Uani 1 1 d . . . . .
H33A H 0.340909 0.606332 0.382585 0.023 Uiso 1 1 calc R U . . .
H33B H 0.336841 0.691050 0.353222 0.023 Uiso 1 1 calc R U . . .
C34 C 0.39259(15) 0.61106(16) 0.29685(11) 0.0203(5) Uani 1 1 d . . . . .
H34A H 0.417609 0.651568 0.271169 0.024 Uiso 1 1 calc R U . . .
H34B H 0.342160 0.593297 0.276614 0.024 Uiso 1 1 calc R U . . .
C35 C 0.45167(14) 0.54296(15) 0.30325(11) 0.0186(5) Uani 1 1 d . . . . .
H35A H 0.466239 0.523479 0.262417 0.022 Uiso 1 1 calc R U . . .
H35B H 0.424614 0.500504 0.325628 0.022 Uiso 1 1 calc R U . . .
C36 C 0.52940(13) 0.56680(13) 0.33707(10) 0.0141(4) Uani 1 1 d . . . . .
H36 H 0.554550 0.610406 0.313912 0.017 Uiso 1 1 calc R U . . .
C37 C 0.61783(14) 0.69031(13) 0.43652(11) 0.0171(4) Uani 1 1 d . . . . .
H37 H 0.607429 0.733396 0.410923 0.021 Uiso 1 1 calc R U . . .
C38 C 0.67538(14) 0.68493(14) 0.48012(12) 0.0182(4) Uani 1 1 d . . . . .
H38 H 0.713139 0.724237 0.490782 0.022 Uiso 1 1 calc R U . . .
C39 C 0.60962(14) 0.57263(13) 0.47963(11) 0.0152(4) Uani 1 1 d . . . . .
C40 C 0.60126(13) 0.44542(14) 0.37887(10) 0.0151(4) Uani 1 1 d . . . . .
C41 C 0.67127(14) 0.41959(15) 0.29395(11) 0.0182(5) Uani 1 1 d . . . . .
H41 H 0.706576 0.394689 0.265955 0.022 Uiso 1 1 calc R U . . .
C42 C 0.63060(14) 0.48596(15) 0.28389(11) 0.0181(5) Uani 1 1 d . . . . .
H42 H 0.631124 0.515957 0.247772 0.022 Uiso 1 1 calc R U . . .
C43 C 0.74015(17) 0.48799(16) 0.64411(11) 0.0228(5) Uani 1 1 d . . . . .
H43 H 0.779433 0.518320 0.664936 0.027 Uiso 1 1 calc R U . . .
C44 C 0.71314(15) 0.41817(16) 0.66172(12) 0.0220(5) Uani 1 1 d . . . . .
H44 H 0.729329 0.390142 0.696781 0.026 Uiso 1 1 calc R U . . .
C45 C 0.64886(14) 0.45087(14) 0.57466(10) 0.0157(4) Uani 1 1 d . . . . .
C46 C 0.61706(13) 0.32180(14) 0.47862(11) 0.0176(4) Uani 1 1 d . . . . .
C47 C 0.64021(16) 0.20111(15) 0.51127(14) 0.0247(5) Uani 1 1 d . . . . .
H47 H 0.641081 0.156170 0.536053 0.030 Uiso 1 1 calc R U . . .
C48 C 0.67257(17) 0.20885(15) 0.45513(13) 0.0254(5) Uani 1 1 d . . . . .
H48 H 0.700318 0.169611 0.433177 0.031 Uiso 1 1 calc R U . . .
C49 C 0.71794(17) 0.25802(16) 0.32701(13) 0.0264(6) Uani 1 1 d . . . . .
H49A H 0.747752 0.281053 0.292995 0.040 Uiso 1 1 calc R U . . .
H49B H 0.664906 0.239478 0.312796 0.040 Uiso 1 1 calc R U . . .
H49C H 0.749175 0.214557 0.343494 0.040 Uiso 1 1 calc R U . . .
C50 C 0.81386(15) 0.55065(16) 0.51507(13) 0.0248(5) Uani 1 1 d . . . . .
H50A H 0.837704 0.593996 0.492614 0.037 Uiso 1 1 calc R U . . .
H50B H 0.796505 0.510526 0.486446 0.037 Uiso 1 1 calc R U . . .
H50C H 0.854484 0.529200 0.542935 0.037 Uiso 1 1 calc R U . . .
C51 C 0.75876(18) 0.64965(15) 0.60066(13) 0.0260(6) Uani 1 1 d . . . . .
H51A H 0.806573 0.634767 0.624540 0.039 Uiso 1 1 calc R U . . .
H51B H 0.712582 0.658576 0.627912 0.039 Uiso 1 1 calc R U . . .
H51C H 0.770628 0.697128 0.578056 0.039 Uiso 1 1 calc R U . . .
C52 C 0.60622(14) 0.32648(15) 0.63201(10) 0.0170(4) Uani 1 1 d . . . . .
H52 H 0.643160 0.285025 0.647559 0.020 Uiso 1 1 calc R U . . .
C53 C 0.55688(14) 0.29221(14) 0.57919(11) 0.0172(4) Uani 1 1 d . . . . .
H53 H 0.515153 0.331138 0.566642 0.021 Uiso 1 1 calc R U . . .
C54 C 0.51224(17) 0.22036(15) 0.60291(12) 0.0229(5) Uani 1 1 d . . . . .
H54A H 0.481188 0.196466 0.569280 0.028 Uiso 1 1 calc R U . . .
H54B H 0.552659 0.182126 0.617368 0.028 Uiso 1 1 calc R U . . .
C55 C 0.45389(17) 0.24021(17) 0.65481(13) 0.0271(6) Uani 1 1 d . . . . .
H55A H 0.410545 0.274984 0.639689 0.032 Uiso 1 1 calc R U . . .
H55B H 0.427880 0.192347 0.670010 0.032 Uiso 1 1 calc R U . . .
C56 C 0.49944(17) 0.27928(17) 0.70595(13) 0.0250(5) Uani 1 1 d . . . . .
H56A H 0.536866 0.241608 0.725056 0.030 Uiso 1 1 calc R U . . .
H56B H 0.460153 0.296556 0.737203 0.030 Uiso 1 1 calc R U . . .
C57 C 0.54793(16) 0.34844(15) 0.68356(12) 0.0213(5) Uani 1 1 d . . . . .
H57A H 0.579587 0.370297 0.717728 0.026 Uiso 1 1 calc R U . . .
H57B H 0.509935 0.388822 0.669046 0.026 Uiso 1 1 calc R U . . .
C58 C 0.42984(17) 0.47745(18) 0.55132(14) 0.0310(6) Uani 1 1 d . . . . .
H58A H 0.418313 0.531045 0.538081 0.037 Uiso 1 1 calc R U . . .
H58B H 0.472735 0.479764 0.582819 0.037 Uiso 1 1 calc R U . . .
C59 C 0.35406(18) 0.4436(2) 0.57869(14) 0.0352(7) Uani 1 1 d . . . . .
H59A H 0.310150 0.444387 0.548594 0.053 Uiso 1 1 calc R U . . .
H59B H 0.337973 0.474140 0.614170 0.053 Uiso 1 1 calc R U . . .
H59C H 0.364628 0.390120 0.591140 0.053 Uiso 1 1 calc R U . . .
C60 C 0.78778(16) 0.35853(17) 0.40658(14) 0.0274(6) Uani 1 1 d . . . . .
H60A H 0.820913 0.317032 0.424089 0.041 Uiso 1 1 calc R U . . .
H60B H 0.774738 0.396512 0.438118 0.041 Uiso 1 1 calc R U . . .
H60C H 0.818186 0.383842 0.373875 0.041 Uiso 1 1 calc R U . . .
B2 B 0.88029(17) 0.07861(16) 0.87086(12) 0.0170(5) Uani 1 1 d . . . . .
B1 B 0.63017(17) 0.01528(16) 0.67877(13) 0.0183(5) Uani 1 1 d . . . . .
B3 B 0.73634(17) 0.58062(15) 0.55323(12) 0.0176(5) Uani 1 1 d . . . . .
B4 B 0.70464(16) 0.32263(17) 0.37965(12) 0.0178(5) Uani 1 1 d . . . . .
In1 In 0.73103(2) 0.17633(2) 0.77013(2) 0.01221(4) Uani 1 1 d . . . . .
In2 In 0.58143(2) 0.44555(2) 0.48313(2) 0.01227(4) Uani 1 1 d . . . . .
N5 N 0.67805(13) 0.15473(12) 0.91857(9) 0.0170(4) Uani 1 1 d . . . . .
N6 N 0.80319(13) 0.11924(12) 0.90181(9) 0.0164(4) Uani 1 1 d . . . . .
N8 N 0.91730(12) 0.19856(11) 0.73367(9) 0.0171(4) Uani 1 1 d . . . . .
N7 N 0.91253(12) 0.13183(12) 0.81738(9) 0.0167(4) Uani 1 1 d . . . . .
N1 N 0.81219(12) 0.13543(12) 0.63289(9) 0.0167(4) Uani 1 1 d . . . . .
N2 N 0.70605(12) 0.06446(12) 0.65349(9) 0.0170(4) Uani 1 1 d . . . . .
N4 N 0.55619(12) 0.12455(12) 0.81434(9) 0.0161(4) Uani 1 1 d . . . . .
N3 N 0.58609(11) 0.05779(11) 0.73351(9) 0.0173(4) Uani 1 1 d . . . . .
N9 N 0.57705(12) 0.62014(11) 0.43675(9) 0.0145(4) Uani 1 1 d . . . . .
N10 N 0.67006(12) 0.61204(11) 0.50684(9) 0.0151(4) Uani 1 1 d . . . . .
N11 N 0.58803(12) 0.50180(11) 0.33641(9) 0.0143(4) Uani 1 1 d . . . . .
N12 N 0.65309(12) 0.39360(12) 0.35190(9) 0.0154(4) Uani 1 1 d . . . . .
N13 N 0.70121(12) 0.50867(12) 0.59040(9) 0.0170(4) Uani 1 1 d . . . . .
N14 N 0.65697(12) 0.39533(12) 0.61845(9) 0.0165(4) Uani 1 1 d . . . . .
N15 N 0.60560(12) 0.27176(12) 0.52535(10) 0.0182(4) Uani 1 1 d . . . . .
N16 N 0.65840(13) 0.28403(12) 0.43488(10) 0.0188(4) Uani 1 1 d . . . . .
O1 O 0.70306(10) 0.29305(9) 0.76847(8) 0.0175(3) Uani 1 1 d . . . . .
O2 O 0.45876(10) 0.43547(10) 0.50209(8) 0.0193(3) Uani 1 1 d . . . . .

loop_
_atom_site_aniso_label
_atom_site_aniso_U_11
_atom_site_aniso_U_22
_atom_site_aniso_U_33
_atom_site_aniso_U_23
_atom_site_aniso_U_13
_atom_site_aniso_U_12
C13 0.0160(10) 0.0215(12) 0.0123(11) -0.0017(9) 0.0012(8) -0.0011(9)
C21 0.0215(11) 0.0283(14) 0.0175(12) 0.0005(10) 0.0006(9) -0.0078(10)
C22 0.0265(13) 0.0270(13) 0.0228(13) 0.0032(10) 0.0035(10) -0.0072(11)
C23 0.0294(13) 0.0340(15) 0.0169(11) 0.0068(10) 0.0025(10) -0.0071(11)
C24 0.0250(13) 0.0312(14) 0.0154(12) 0.0020(10) -0.0021(9) -0.0055(10)
C14 0.0165(10) 0.0241(12) 0.0122(10) -0.0023(9) 0.0027(8) -0.0021(9)
C12 0.0128(10) 0.0263(12) 0.0230(12) -0.0037(11) -0.0006(8) 0.0003(10)
C11 0.0163(11) 0.0242(13) 0.0221(13) -0.0033(10) -0.0023(9) 0.0026(9)
C4 0.0154(9) 0.0217(11) 0.0125(10) -0.0028(9) -0.0011(8) -0.0003(8)
C1 0.0161(10) 0.0187(11) 0.0125(10) -0.0021(8) -0.0004(8) -0.0007(8)
C6 0.0247(12) 0.0213(12) 0.0172(11) -0.0067(9) -0.0010(9) 0.0014(9)
C5 0.0233(12) 0.0227(12) 0.0149(11) -0.0067(9) 0.0006(9) 0.0034(9)
C10 0.0278(13) 0.0226(12) 0.0136(11) 0.0016(9) -0.0025(9) 0.0031(10)
C9 0.0301(13) 0.0230(12) 0.0116(11) 0.0015(9) 0.0012(9) 0.0024(10)
C3 0.0192(10) 0.0141(10) 0.0143(10) -0.0005(8) 0.0010(9) 0.0003(9)
C2 0.0177(10) 0.0154(10) 0.0148(10) 0.0018(9) 0.0002(9) 0.0002(8)
C8 0.0197(11) 0.0238(13) 0.0227(13) 0.0022(10) 0.0012(9) -0.0067(9)
C7 0.0224(12) 0.0242(13) 0.0249(14) -0.0015(10) 0.0011(10) -0.0091(10)
C17 0.0250(12) 0.0209(13) 0.0256(13) 0.0006(10) -0.0021(10) 0.0010(10)
C19 0.0298(13) 0.0188(12) 0.0219(13) -0.0033(10) 0.0036(10) -0.0004(10)
C20 0.0271(13) 0.0345(15) 0.0191(12) -0.0022(11) -0.0072(10) 0.0086(11)
C16 0.0196(11) 0.0170(11) 0.0138(10) 0.0004(8) 0.0043(8) 0.0007(8)
C15 0.0181(10) 0.0157(11) 0.0151(11) 0.0010(8) 0.0035(8) 0.0000(8)
C25 0.0186(11) 0.0236(13) 0.0202(12) 0.0036(10) 0.0046(9) 0.0017(9)
C26 0.0243(12) 0.0223(13) 0.0270(14) 0.0007(10) 0.0053(10) 0.0073(10)
C27 0.0308(13) 0.0222(13) 0.0229(13) -0.0026(10) 0.0085(10) 0.0048(10)
C28 0.0275(13) 0.0184(11) 0.0147(11) -0.0003(9) 0.0037(9) 0.0004(9)
C29 0.0226(11) 0.0211(12) 0.0178(11) -0.0008(9) -0.0019(9) -0.0031(9)
C30 0.0365(14) 0.0182(12) 0.0233(13) -0.0035(10) 0.0048(11) -0.0014(11)
C18 0.0246(12) 0.0190(12) 0.0226(12) -0.0029(10) -0.0054(9) -0.0029(9)
C31 0.0141(10) 0.0141(10) 0.0114(10) 0.0001(8) -0.0006(8) -0.0005(8)
C32 0.0194(10) 0.0166(11) 0.0153(11) -0.0013(9) 0.0001(8) 0.0031(9)
C33 0.0180(11) 0.0216(12) 0.0176(12) -0.0011(9) -0.0011(9) 0.0047(9)
C34 0.0199(11) 0.0261(13) 0.0149(11) -0.0017(10) -0.0046(9) 0.0049(9)
C35 0.0175(10) 0.0240(12) 0.0143(11) -0.0041(9) -0.0031(8) 0.0033(9)
C36 0.0160(10) 0.0153(11) 0.0112(10) 0.0007(8) 0.0003(8) 0.0028(8)
C37 0.0189(10) 0.0136(11) 0.0188(11) 0.0008(9) 0.0021(9) -0.0024(8)
C38 0.0188(10) 0.0157(11) 0.0201(11) -0.0003(10) 0.0004(9) -0.0037(8)
C39 0.0186(10) 0.0158(10) 0.0113(10) -0.0002(8) -0.0006(8) -0.0002(8)
C40 0.0150(10) 0.0158(10) 0.0145(10) -0.0025(9) -0.0013(7) 0.0014(8)
C41 0.0161(10) 0.0228(12) 0.0156(11) -0.0033(9) 0.0030(8) -0.0003(9)
C42 0.0179(10) 0.0226(12) 0.0137(11) -0.0012(9) 0.0017(8) -0.0021(9)
C43 0.0258(12) 0.0270(13) 0.0155(11) 0.0019(10) -0.0075(9) -0.0056(10)
C44 0.0243(12) 0.0279(13) 0.0139(11) 0.0032(10) -0.0077(9) -0.0036(10)
C45 0.0173(10) 0.0171(11) 0.0126(10) 0.0013(9) -0.0002(8) 0.0006(9)
C46 0.0181(10) 0.0182(10) 0.0165(10) 0.0003(10) -0.0034(9) 0.0003(9)
C47 0.0280(12) 0.0172(11) 0.0290(14) 0.0008(10) -0.0042(11) 0.0048(9)
C48 0.0298(13) 0.0162(12) 0.0303(14) -0.0011(11) -0.0024(11) 0.0077(10)
C49 0.0299(14) 0.0266(13) 0.0227(13) -0.0055(10) -0.0008(10) 0.0100(11)
C50 0.0201(11) 0.0268(13) 0.0274(13) 0.0062(12) 0.0003(10) -0.0006(10)
C51 0.0326(14) 0.0213(12) 0.0240(13) -0.0036(10) -0.0111(11) -0.0055(10)
C52 0.0176(10) 0.0182(11) 0.0153(10) 0.0038(9) -0.0006(8) 0.0005(9)
C53 0.0174(10) 0.0178(11) 0.0165(11) 0.0029(9) -0.0023(8) -0.0004(8)
C54 0.0267(13) 0.0204(12) 0.0217(13) 0.0048(10) -0.0026(10) -0.0051(10)
C55 0.0239(13) 0.0291(14) 0.0282(14) 0.0096(11) 0.0005(11) -0.0046(11)
C56 0.0236(12) 0.0300(14) 0.0214(13) 0.0085(11) 0.0045(10) 0.0014(10)
C57 0.0214(11) 0.0235(12) 0.0191(12) 0.0018(10) 0.0005(9) 0.0010(9)
C58 0.0228(13) 0.0339(15) 0.0362(16) -0.0163(13) 0.0015(11) -0.0010(11)
C59 0.0305(14) 0.0490(19) 0.0261(14) 0.0069(14) 0.0091(11) 0.0092(14)
C60 0.0182(12) 0.0300(14) 0.0341(15) -0.0026(12) -0.0046(10) 0.0030(10)
B2 0.0205(12) 0.0188(12) 0.0118(12) -0.0021(9) -0.0016(9) 0.0023(10)
B1 0.0193(12) 0.0174(13) 0.0181(13) -0.0032(10) -0.0003(10) -0.0025(10)
B3 0.0175(11) 0.0178(12) 0.0176(12) 0.0005(9) -0.0049(10) -0.0025(10)
B4 0.0168(11) 0.0198(12) 0.0169(12) -0.0036(11) -0.0017(9) 0.0051(10)
In1 0.01305(6) 0.01369(7) 0.00988(7) -0.00085(6) 0.00034(5) -0.00027(5)
In2 0.01361(6) 0.01285(7) 0.01036(7) -0.00015(6) -0.00153(5) 0.00001(5)
N5 0.0225(10) 0.0163(10) 0.0121(9) 0.0014(7) 0.0013(7) 0.0013(7)
N6 0.0217(10) 0.0158(9) 0.0118(9) -0.0011(7) -0.0015(7) 0.0007(8)
N8 0.0134(8) 0.0240(9) 0.0137(9) -0.0022(8) -0.0004(8) -0.0017(7)
N7 0.0160(9) 0.0189(9) 0.0151(9) -0.0031(7) -0.0019(7) 0.0014(8)
N1 0.0177(10) 0.0200(10) 0.0125(9) -0.0045(8) 0.0004(7) 0.0014(8)
N2 0.0185(9) 0.0170(10) 0.0155(9) -0.0046(8) -0.0014(7) -0.0003(7)
N4 0.0166(9) 0.0161(9) 0.0157(10) 0.0021(8) 0.0014(7) -0.0017(7)
N3 0.0171(8) 0.0174(9) 0.0174(9) -0.0007(8) -0.0002(8) -0.0033(8)
N9 0.0167(9) 0.0138(9) 0.0131(9) -0.0002(7) -0.0004(8) -0.0014(7)
N10 0.0166(9) 0.0142(9) 0.0144(9) 0.0000(7) -0.0012(7) -0.0021(7)
N11 0.0145(8) 0.0170(9) 0.0114(9) -0.0009(7) 0.0007(7) 0.0007(7)
N12 0.0145(9) 0.0182(10) 0.0136(9) -0.0017(8) -0.0005(7) 0.0003(7)
N13 0.0186(9) 0.0199(10) 0.0125(9) 0.0000(8) -0.0022(7) -0.0026(8)
N14 0.0171(9) 0.0196(10) 0.0129(9) 0.0023(8) -0.0025(7) -0.0018(8)
N15 0.0205(9) 0.0168(9) 0.0173(10) 0.0020(8) -0.0036(8) 0.0016(7)
N16 0.0214(10) 0.0152(10) 0.0198(10) -0.0017(8) -0.0042(8) 0.0037(8)
O1 0.0217(8) 0.0155(7) 0.0153(8) -0.0005(7) -0.0037(7) -0.0018(6)
O2 0.0164(7) 0.0244(9) 0.0171(8) -0.0035(7) -0.0003(6) -0.0022(7)

loop_
_atom_type_symbol
_atom_type_description
_atom_type_scat_dispersion_real
_atom_type_scat_dispersion_imag
_atom_type_scat_source
C C 0.0033 0.0016 'International Tables Vol C Tables 4.2.6.8 and 6.1.1.4'
H H 0.0000 0.0000 'International Tables Vol C Tables 4.2.6.8 and 6.1.1.4'
B B 0.0013 0.0007 'International Tables Vol C Tables 4.2.6.8 and 6.1.1.4'
In In -0.7276 1.3100 'International Tables Vol C Tables 4.2.6.8 and 6.1.1.4'
N N 0.0061 0.0033 'International Tables Vol C Tables 4.2.6.8 and 6.1.1.4'
O O 0.0106 0.0060 'International Tables Vol C Tables 4.2.6.8 and 6.1.1.4'

loop_
_exptl_crystal_face_index_h
_exptl_crystal_face_index_k
_exptl_crystal_face_index_l
_exptl_crystal_face_perp_dist
-1.00 -1.00 -1.00 0.2650
-1.00 0.00 0.00 0.2970
-1.00 1.00 0.00 0.2480
-1.00 0.00 1.00 0.2660
0.00 0.00 1.00 0.1700
0.00 0.00 -1.00 0.1500
0.00 -1.00 1.00 0.0800
0.00 1.00 -1.00 0.0850
0.00 -1.00 -1.00 0.1240
0.00 1.00 1.00 0.1500
1.00 1.00 -1.00 0.1780
1.00 1.00 1.00 0.2600
1.00 0.00 0.00 0.2490

loop_
_geom_angle_atom_site_label_1
_geom_angle_atom_site_label_2
_geom_angle_atom_site_label_3
_geom_angle
_geom_angle_site_symmetry_1
_geom_angle_site_symmetry_3
_geom_angle_publ_flag
C21 C13 H13 108.1 . . ?
C21 C13 C14 109.95(19) . . ?
C14 C13 H13 108.1 . . ?
N8 C13 H13 108.1 . . ?
N8 C13 C21 109.83(19) . . ?
N8 C13 C14 112.6(2) . . ?
C13 C21 H21A 109.0 . . ?
C13 C21 H21B 109.0 . . ?
H21A C21 H21B 107.8 . . ?
C22 C21 C13 112.9(2) . . ?
C22 C21 H21A 109.0 . . ?
C22 C21 H21B 109.0 . . ?
C21 C22 H22A 109.7 . . ?
C21 C22 H22B 109.7 . . ?
H22A C22 H22B 108.2 . . ?
C23 C22 C21 110.0(2) . . ?
C23 C22 H22A 109.7 . . ?
C23 C22 H22B 109.7 . . ?
C22 C23 H23A 109.4 . . ?
C22 C23 H23B 109.4 . . ?
C22 C23 C24 111.0(2) . . ?
H23A C23 H23B 108.0 . . ?
C24 C23 H23A 109.4 . . ?
C24 C23 H23B 109.4 . . ?
C23 C24 H24A 109.3 . . ?
C23 C24 H24B 109.3 . . ?
C23 C24 C14 111.5(2) . . ?
H24A C24 H24B 108.0 . . ?
C14 C24 H24A 109.3 . . ?
C14 C24 H24B 109.3 . . ?
C13 C14 C24 109.8(2) . . ?
C13 C14 H14 107.3 . . ?
C24 C14 H14 107.3 . . ?
N1 C14 C13 115.19(19) . . ?
N1 C14 C24 109.6(2) . . ?
N1 C14 H14 107.3 . . ?
C11 C12 H12 126.9 . . ?
C11 C12 N8 106.2(2) . . ?
N8 C12 H12 126.9 . . ?
C12 C11 H11 125.7 . . ?
C12 C11 N7 108.7(2) . . ?
N7 C11 H11 125.7 . . ?
N8 C4 In1 123.42(16) . . ?
N7 C4 In1 128.57(17) . . ?
N7 C4 N8 107.28(19) . . ?
N1 C1 In1 130.18(16) . . ?
N2 C1 In1 120.73(16) . . ?
N2 C1 N1 105.5(2) . . ?
C5 C6 H6 125.4 . . ?
C5 C6 N2 109.3(2) . . ?
N2 C6 H6 125.4 . . ?
C6 C5 H5 127.0 . . ?
C6 C5 N1 105.9(2) . . ?
N1 C5 H5 127.0 . . ?
C9 C10 H10 125.8 . . ?
C9 C10 N6 108.3(2) . . ?
N6 C10 H10 125.8 . . ?
C10 C9 H9 126.8 . . ?
C10 C9 N5 106.4(2) . . ?
N5 C9 H9 126.8 . . ?
N5 C3 In1 131.39(17) . . ?
N6 C3 In1 122.75(16) . . ?
N6 C3 N5 105.9(2) . . ?
N4 C2 In1 121.96(17) . . ?
N3 C2 In1 129.85(17) . . ?
N3 C2 N4 107.5(2) . . ?
C7 C8 H8 126.9 . . ?
C7 C8 N4 106.1(2) . . ?
N4 C8 H8 126.9 . . ?
C8 C7 H7 125.6 . . ?
C8 C7 N3 108.7(2) . . ?
N3 C7 H7 125.6 . . ?
H17A C17 H17B 109.5 . . ?
H17A C17 H17C 109.5 . . ?
H17B C17 H17C 109.5 . . ?
B1 C17 H17A 109.5 . . ?
B1 C17 H17B 109.5 . . ?
B1 C17 H17C 109.5 . . ?
H19A C19 H19B 109.5 . . ?
H19A C19 H19C 109.5 . . ?
H19B C19 H19C 109.5 . . ?
B2 C19 H19A 109.5 . . ?
B2 C19 H19B 109.5 . . ?
B2 C19 H19C 109.5 . . ?
H20A C20 H20B 109.5 . . ?
H20A C20 H20C 109.5 . . ?
H20B C20 H20C 109.5 . . ?
B2 C20 H20A 109.5 . . ?
B2 C20 H20B 109.5 . . ?
B2 C20 H20C 109.5 . . ?
C15 C16 H16 107.7 . . ?
C15 C16 C28 107.97(19) . . ?
C28 C16 H16 107.7 . . ?
N5 C16 H16 107.7 . . ?
N5 C16 C15 117.09(19) . . ?
N5 C16 C28 108.25(19) . . ?
C16 C15 H15 107.3 . . ?
C16 C15 C25 107.39(19) . . ?
C25 C15 H15 107.3 . . ?
N4 C15 C16 117.30(19) . . ?
N4 C15 H15 107.3 . . ?
N4 C15 C25 109.8(2) . . ?
C15 C25 H25A 109.5 . . ?
C15 C25 H25B 109.5 . . ?
H25A C25 H25B 108.1 . . ?
C26 C25 C15 110.8(2) . . ?
C26 C25 H25A 109.5 . . ?
C26 C25 H25B 109.5 . . ?
C25 C26 H26A 109.4 . . ?
C25 C26 H26B 109.4 . . ?
H26A C26 H26B 108.0 . . ?
C27 C26 C25 111.2(2) . . ?
C27 C26 H26A 109.4 . . ?
C27 C26 H26B 109.4 . . ?
C26 C27 H27A 109.3 . . ?
C26 C27 H27B 109.3 . . ?
C26 C27 C28 111.8(2) . . ?
H27A C27 H27B 107.9 . . ?
C28 C27 H27A 109.3 . . ?
C28 C27 H27B 109.3 . . ?
C16 C28 H28A 109.1 . . ?
C16 C28 H28B 109.1 . . ?
C27 C28 C16 112.4(2) . . ?
C27 C28 H28A 109.1 . . ?
C27 C28 H28B 109.1 . . ?
H28A C28 H28B 107.9 . . ?
H29A C29 H29B 108.0 . . ?
C30 C29 H29A 109.3 . . ?
C30 C29 H29B 109.3 . . ?
O1 C29 H29A 109.3 . . ?
O1 C29 H29B 109.3 . . ?
O1 C29 C30 111.5(2) . . ?
C29 C30 H30A 109.5 . . ?
C29 C30 H30B 109.5 . . ?
C29 C30 H30C 109.5 . . ?
H30A C30 H30B 109.5 . . ?
H30A C30 H30C 109.5 . . ?
H30B C30 H30C 109.5 . . ?
H18A C18 H18B 109.5 . . ?
H18A C18 H18C 109.5 . . ?
H18B C18 H18C 109.5 . . ?
B1 C18 H18A 109.5 . . ?
B1 C18 H18B 109.5 . . ?
B1 C18 H18C 109.5 . . ?
C32 C31 H31 108.1 . . ?
C36 C31 H31 108.1 . . ?
C36 C31 C32 109.05(18) . . ?
N9 C31 H31 108.1 . . ?
N9 C31 C32 109.85(18) . . ?
N9 C31 C36 113.55(18) . . ?
C31 C32 H32A 109.3 . . ?
C31 C32 H32B 109.3 . . ?
H32A C32 H32B 108.0 . . ?
C33 C32 C31 111.6(2) . . ?
C33 C32 H32A 109.3 . . ?
C33 C32 H32B 109.3 . . ?
C32 C33 H33A 109.6 . . ?
C32 C33 H33B 109.6 . . ?
H33A C33 H33B 108.1 . . ?
C34 C33 C32 110.3(2) . . ?
C34 C33 H33A 109.6 . . ?
C34 C33 H33B 109.6 . . ?
C33 C34 H34A 109.5 . . ?
C33 C34 H34B 109.5 . . ?
C33 C34 C35 110.9(2) . . ?
H34A C34 H34B 108.0 . . ?
C35 C34 H34A 109.5 . . ?
C35 C34 H34B 109.5 . . ?
C34 C35 H35A 109.3 . . ?
C34 C35 H35B 109.3 . . ?
C34 C35 C36 111.4(2) . . ?
H35A C35 H35B 108.0 . . ?
C36 C35 H35A 109.3 . . ?
C36 C35 H35B 109.3 . . ?
C31 C36 C35 109.21(18) . . ?
C31 C36 H36 107.4 . . ?
C35 C36 H36 107.4 . . ?
N11 C36 C31 115.71(18) . . ?
N11 C36 C35 109.44(19) . . ?
N11 C36 H36 107.4 . . ?
C38 C37 H37 127.0 . . ?
C38 C37 N9 106.0(2) . . ?
N9 C37 H37 127.0 . . ?
C37 C38 H38 125.7 . . ?
C37 C38 N10 108.6(2) . . ?
N10 C38 H38 125.7 . . ?
N9 C39 In2 122.21(16) . . ?
N10 C39 In2 129.22(16) . . ?
N10 C39 N9 107.07(19) . . ?
N11 C40 In2 130.83(17) . . ?
N11 C40 N12 105.54(19) . . ?
N12 C40 In2 121.11(16) . . ?
C42 C41 H41 125.6 . . ?
C42 C41 N12 108.7(2) . . ?
N12 C41 H41 125.6 . . ?
C41 C42 H42 126.8 . . ?
C41 C42 N11 106.4(2) . . ?
N11 C42 H42 126.8 . . ?
C44 C43 H43 125.5 . . ?
C44 C43 N13 108.9(2) . . ?
N13 C43 H43 125.5 . . ?
C43 C44 H44 126.9 . . ?
C43 C44 N14 106.1(2) . . ?
N14 C44 H44 126.9 . . ?
N13 C45 In2 123.74(16) . . ?
N13 C45 N14 105.90(19) . . ?
N14 C45 In2 129.53(17) . . ?
N15 C46 In2 122.93(17) . . ?
N16 C46 In2 129.19(18) . . ?
N16 C46 N15 107.6(2) . . ?
C48 C47 H47 126.9 . . ?
C48 C47 N15 106.2(2) . . ?
N15 C47 H47 126.9 . . ?
C47 C48 H48 125.7 . . ?
C47 C48 N16 108.6(2) . . ?
N16 C48 H48 125.7 . . ?
H49A C49 H49B 109.5 . . ?
H49A C49 H49C 109.5 . . ?
H49B C49 H49C 109.5 . . ?
B4 C49 H49A 109.5 . . ?
B4 C49 H49B 109.5 . . ?
B4 C49 H49C 109.5 . . ?
H50A C50 H50B 109.5 . . ?
H50A C50 H50C 109.5 . . ?
H50B C50 H50C 109.5 . . ?
B3 C50 H50A 109.5 . . ?
B3 C50 H50B 109.5 . . ?
B3 C50 H50C 109.5 . . ?
H51A C51 H51B 109.5 . . ?
H51A C51 H51C 109.5 . . ?
H51B C51 H51C 109.5 . . ?
B3 C51 H51A 109.5 . . ?
B3 C51 H51B 109.5 . . ?
B3 C51 H51C 109.5 . . ?
C53 C52 H52 107.6 . . ?
C57 C52 H52 107.6 . . ?
C57 C52 C53 109.06(19) . . ?
N14 C52 H52 107.6 . . ?
N14 C52 C53 116.97(19) . . ?
N14 C52 C57 107.5(2) . . ?
C52 C53 H53 108.1 . . ?
C54 C53 C52 107.9(2) . . ?
C54 C53 H53 108.1 . . ?
N15 C53 C52 114.53(19) . . ?
N15 C53 H53 108.1 . . ?
N15 C53 C54 109.8(2) . . ?
C53 C54 H54A 109.2 . . ?
C53 C54 H54B 109.2 . . ?
H54A C54 H54B 107.9 . . ?
C55 C54 C53 111.8(2) . . ?
C55 C54 H54A 109.2 . . ?
C55 C54 H54B 109.2 . . ?
C54 C55 H55A 109.6 . . ?
C54 C55 H55B 109.6 . . ?
H55A C55 H55B 108.1 . . ?
C56 C55 C54 110.3(2) . . ?
C56 C55 H55A 109.6 . . ?
C56 C55 H55B 109.6 . . ?
C55 C56 H56A 109.3 . . ?
C55 C56 H56B 109.3 . . ?
C55 C56 C57 111.7(2) . . ?
H56A C56 H56B 107.9 . . ?
C57 C56 H56A 109.3 . . ?
C57 C56 H56B 109.3 . . ?
C52 C57 H57A 109.2 . . ?
C52 C57 H57B 109.2 . . ?
C56 C57 C52 111.9(2) . . ?
C56 C57 H57A 109.2 . . ?
C56 C57 H57B 109.2 . . ?
H57A C57 H57B 107.9 . . ?
H58A C58 H58B 107.8 . . ?
C59 C58 H58A 108.9 . . ?
C59 C58 H58B 108.9 . . ?
O2 C58 H58A 108.9 . . ?
O2 C58 H58B 108.9 . . ?
O2 C58 C59 113.1(2) . . ?
C58 C59 H59A 109.5 . . ?
C58 C59 H59B 109.5 . . ?
C58 C59 H59C 109.5 . . ?
H59A C59 H59B 109.5 . . ?
H59A C59 H59C 109.5 . . ?
H59B C59 H59C 109.5 . . ?
H60A C60 H60B 109.5 . . ?
H60A C60 H60C 109.5 . . ?
H60B C60 H60C 109.5 . . ?
B4 C60 H60A 109.5 . . ?
B4 C60 H60B 109.5 . . ?
B4 C60 H60C 109.5 . . ?
C20 B2 C19 112.2(2) . . ?
N6 B2 C19 107.4(2) . . ?
N6 B2 C20 110.1(2) . . ?
N7 B2 C19 109.6(2) . . ?
N7 B2 C20 108.4(2) . . ?
N7 B2 N6 109.02(19) . . ?
C17 B1 C18 113.9(2) . . ?
N2 B1 C17 108.5(2) . . ?
N2 B1 C18 107.7(2) . . ?
N3 B1 C17 106.7(2) . . ?
N3 B1 C18 108.1(2) . . ?
N3 B1 N2 111.83(19) . . ?
C50 B3 C51 113.0(2) . . ?
N10 B3 C50 108.4(2) . . ?
N10 B3 C51 108.5(2) . . ?
N10 B3 N13 110.38(19) . . ?
N13 B3 C50 107.6(2) . . ?
N13 B3 C51 108.9(2) . . ?
C60 B4 C49 114.4(2) . . ?
N12 B4 C49 108.9(2) . . ?
N12 B4 C60 106.9(2) . . ?
N16 B4 C49 108.9(2) . . ?
N16 B4 C60 106.6(2) . . ?
N16 B4 N12 111.14(18) . . ?
C4 In1 C1 86.00(8) . . ?
C4 In1 C3 83.87(9) . . ?
C1 In1 C3 145.73(8) . . ?
C2 In1 C4 149.15(9) . . ?
C2 In1 C1 85.72(9) . . ?
C2 In1 C3 86.45(9) . . ?
O1 In1 C4 105.20(8) . . ?
O1 In1 C1 111.01(8) . . ?
O1 In1 C3 103.24(8) . . ?
O1 In1 C2 105.52(7) . . ?
C39 In2 C40 86.45(9) . . ?
C39 In2 C45 83.79(9) . . ?
C45 In2 C40 143.08(8) . . ?
C46 In2 C39 152.43(8) . . ?
C46 In2 C40 85.28(9) . . ?
C46 In2 C45 87.18(9) . . ?
O2 In2 C39 106.89(8) . . ?
O2 In2 C40 109.70(7) . . ?
O2 In2 C45 107.21(7) . . ?
O2 In2 C46 100.66(8) . . ?
C9 N5 C16 119.5(2) . . ?
C3 N5 C9 110.2(2) . . ?
C3 N5 C16 130.1(2) . . ?
C10 N6 B2 120.6(2) . . ?
C3 N6 C10 109.2(2) . . ?
C3 N6 B2 127.9(2) . . ?
C12 N8 C13 127.1(2) . . ?
C4 N8 C13 123.38(19) . . ?
C4 N8 C12 109.5(2) . . ?
C11 N7 B2 124.3(2) . . ?
C4 N7 C11 108.3(2) . . ?
C4 N7 B2 126.5(2) . . ?
C1 N1 C14 131.0(2) . . ?
C1 N1 C5 110.5(2) . . ?
C5 N1 C14 118.0(2) . . ?
C1 N2 C6 108.8(2) . . ?
C1 N2 B1 135.4(2) . . ?
C6 N2 B1 115.6(2) . . ?
C2 N4 C8 109.3(2) . . ?
C2 N4 C15 121.6(2) . . ?
C8 N4 C15 127.1(2) . . ?
C2 N3 C7 108.4(2) . . ?
C2 N3 B1 130.1(2) . . ?
C7 N3 B1 121.1(2) . . ?
C37 N9 C31 127.7(2) . . ?
C39 N9 C31 122.35(19) . . ?
C39 N9 C37 109.9(2) . . ?
C38 N10 B3 122.53(19) . . ?
C39 N10 C38 108.44(19) . . ?
C39 N10 B3 128.25(19) . . ?
C40 N11 C36 129.61(19) . . ?
C40 N11 C42 110.57(19) . . ?
C42 N11 C36 119.28(19) . . ?
C40 N12 C41 108.7(2) . . ?
C40 N12 B4 131.3(2) . . ?
C41 N12 B4 118.89(19) . . ?
C43 N13 B3 118.0(2) . . ?
C45 N13 C43 108.5(2) . . ?
C45 N13 B3 132.0(2) . . ?
C44 N14 C52 117.7(2) . . ?
C45 N14 C44 110.5(2) . . ?
C45 N14 C52 130.6(2) . . ?
C46 N15 C47 109.6(2) . . ?
C46 N15 C53 122.2(2) . . ?
C47 N15 C53 128.0(2) . . ?
C46 N16 C48 107.9(2) . . ?
C46 N16 B4 126.0(2) . . ?
C48 N16 B4 124.0(2) . . ?
C29 O1 In1 116.00(14) . . ?
C58 O2 In2 116.59(15) . . ?

loop_
_geom_bond_atom_site_label_1
_geom_bond_atom_site_label_2
_geom_bond_distance
_geom_bond_site_symmetry_2
_geom_bond_publ_flag
C13 H13 1.0000 . ?
C13 C21 1.534(3) . ?
C13 C14 1.534(3) . ?
C13 N8 1.470(3) . ?
C21 H21A 0.9900 . ?
C21 H21B 0.9900 . ?
C21 C22 1.527(4) . ?
C22 H22A 0.9900 . ?
C22 H22B 0.9900 . ?
C22 C23 1.518(4) . ?
C23 H23A 0.9900 . ?
C23 H23B 0.9900 . ?
C23 C24 1.528(4) . ?
C24 H24A 0.9900 . ?
C24 H24B 0.9900 . ?
C24 C14 1.538(4) . ?
C14 H14 1.0000 . ?
C14 N1 1.477(3) . ?
C12 H12 0.9500 . ?
C12 C11 1.345(4) . ?
C12 N8 1.390(3) . ?
C11 H11 0.9500 . ?
C11 N7 1.386(3) . ?
C4 In1 2.235(2) . ?
C4 N8 1.355(3) . ?
C4 N7 1.349(3) . ?
C1 In1 2.326(2) . ?
C1 N1 1.374(3) . ?
C1 N2 1.365(3) . ?
C6 H6 0.9500 . ?
C6 C5 1.340(4) . ?
C6 N2 1.390(3) . ?
C5 H5 0.9500 . ?
C5 N1 1.391(3) . ?
C10 H10 0.9500 . ?
C10 C9 1.350(4) . ?
C10 N6 1.387(3) . ?
C9 H9 0.9500 . ?
C9 N5 1.386(3) . ?
C3 In1 2.343(2) . ?
C3 N5 1.367(3) . ?
C3 N6 1.362(3) . ?
C2 In1 2.221(2) . ?
C2 N4 1.365(3) . ?
C2 N3 1.337(3) . ?
C8 H8 0.9500 . ?
C8 C7 1.346(4) . ?
C8 N4 1.388(3) . ?
C7 H7 0.9500 . ?
C7 N3 1.390(3) . ?
C17 H17A 0.9800 . ?
C17 H17B 0.9800 . ?
C17 H17C 0.9800 . ?
C17 B1 1.618(4) . ?
C19 H19A 0.9800 . ?
C19 H19B 0.9800 . ?
C19 H19C 0.9800 . ?
C19 B2 1.617(4) . ?
C20 H20A 0.9800 . ?
C20 H20B 0.9800 . ?
C20 H20C 0.9800 . ?
C20 B2 1.615(4) . ?
C16 H16 1.0000 . ?
C16 C15 1.532(3) . ?
C16 C28 1.544(3) . ?
C16 N5 1.478(3) . ?
C15 H15 1.0000 . ?
C15 C25 1.538(3) . ?
C15 N4 1.471(3) . ?
C25 H25A 0.9900 . ?
C25 H25B 0.9900 . ?
C25 C26 1.522(4) . ?
C26 H26A 0.9900 . ?
C26 H26B 0.9900 . ?
C26 C27 1.517(4) . ?
C27 H27A 0.9900 . ?
C27 H27B 0.9900 . ?
C27 C28 1.532(4) . ?
C28 H28A 0.9900 . ?
C28 H28B 0.9900 . ?
C29 H29A 0.9900 . ?
C29 H29B 0.9900 . ?
C29 C30 1.520(4) . ?
C29 O1 1.418(3) . ?
C30 H30A 0.9800 . ?
C30 H30B 0.9800 . ?
C30 H30C 0.9800 . ?
C18 H18A 0.9800 . ?
C18 H18B 0.9800 . ?
C18 H18C 0.9800 . ?
C18 B1 1.631(4) . ?
C31 H31 1.0000 . ?
C31 C32 1.539(3) . ?
C31 C36 1.531(3) . ?
C31 N9 1.466(3) . ?
C32 H32A 0.9900 . ?
C32 H32B 0.9900 . ?
C32 C33 1.522(3) . ?
C33 H33A 0.9900 . ?
C33 H33B 0.9900 . ?
C33 C34 1.519(3) . ?
C34 H34A 0.9900 . ?
C34 H34B 0.9900 . ?
C34 C35 1.533(3) . ?
C35 H35A 0.9900 . ?
C35 H35B 0.9900 . ?
C35 C36 1.535(3) . ?
C36 H36 1.0000 . ?
C36 N11 1.481(3) . ?
C37 H37 0.9500 . ?
C37 C38 1.351(3) . ?
C37 N9 1.386(3) . ?
C38 H38 0.9500 . ?
C38 N10 1.394(3) . ?
C39 In2 2.248(2) . ?
C39 N9 1.362(3) . ?
C39 N10 1.346(3) . ?
C40 In2 2.320(2) . ?
C40 N11 1.369(3) . ?
C40 N12 1.372(3) . ?
C41 H41 0.9500 . ?
C41 C42 1.347(4) . ?
C41 N12 1.386(3) . ?
C42 H42 0.9500 . ?
C42 N11 1.379(3) . ?
C43 H43 0.9500 . ?
C43 C44 1.344(4) . ?
C43 N13 1.392(3) . ?
C44 H44 0.9500 . ?
C44 N14 1.385(3) . ?
C45 In2 2.303(2) . ?
C45 N13 1.364(3) . ?
C45 N14 1.368(3) . ?
C46 In2 2.221(2) . ?
C46 N15 1.358(3) . ?
C46 N16 1.348(3) . ?
C47 H47 0.9500 . ?
C47 C48 1.353(4) . ?
C47 N15 1.383(3) . ?
C48 H48 0.9500 . ?
C48 N16 1.394(3) . ?
C49 H49A 0.9800 . ?
C49 H49B 0.9800 . ?
C49 H49C 0.9800 . ?
C49 B4 1.625(4) . ?
C50 H50A 0.9800 . ?
C50 H50B 0.9800 . ?
C50 H50C 0.9800 . ?
C50 B3 1.612(4) . ?
C51 H51A 0.9800 . ?
C51 H51B 0.9800 . ?
C51 H51C 0.9800 . ?
C51 B3 1.629(4) . ?
C52 H52 1.0000 . ?
C52 C53 1.537(3) . ?
C52 C57 1.534(3) . ?
C52 N14 1.484(3) . ?
C53 H53 1.0000 . ?
C53 C54 1.535(3) . ?
C53 N15 1.474(3) . ?
C54 H54A 0.9900 . ?
C54 H54B 0.9900 . ?
C54 C55 1.531(4) . ?
C55 H55A 0.9900 . ?
C55 H55B 0.9900 . ?
C55 C56 1.512(4) . ?
C56 H56A 0.9900 . ?
C56 H56B 0.9900 . ?
C56 C57 1.520(4) . ?
C57 H57A 0.9900 . ?
C57 H57B 0.9900 . ?
C58 H58A 0.9900 . ?
C58 H58B 0.9900 . ?
C58 C59 1.503(4) . ?
C58 O2 1.389(3) . ?
C59 H59A 0.9800 . ?
C59 H59B 0.9800 . ?
C59 H59C 0.9800 . ?
C60 H60A 0.9800 . ?
C60 H60B 0.9800 . ?
C60 H60C 0.9800 . ?
C60 B4 1.614(4) . ?
B2 N6 1.601(3) . ?
B2 N7 1.586(3) . ?
B1 N2 1.609(3) . ?
B1 N3 1.587(3) . ?
B3 N10 1.590(3) . ?
B3 N13 1.598(3) . ?
B4 N12 1.612(3) . ?
B4 N16 1.582(4) . ?
In1 O1 2.0707(16) . ?
In2 O2 2.0662(17) . ?

loop_
_geom_torsion_atom_site_label_1
_geom_torsion_atom_site_label_2
_geom_torsion_atom_site_label_3
_geom_torsion_atom_site_label_4
_geom_torsion
_geom_torsion_site_symmetry_1
_geom_torsion_site_symmetry_2
_geom_torsion_site_symmetry_3
_geom_torsion_site_symmetry_4
_geom_torsion_publ_flag
C13 C21 C22 C23 -55.8(3) . . . . ?
C13 C14 N1 C1 27.0(4) . . . . ?
C13 C14 N1 C5 -162.4(2) . . . . ?
C21 C13 C14 C24 -55.8(3) . . . . ?
C21 C13 C14 N1 -180.0(2) . . . . ?
C21 C13 N8 C12 -37.5(3) . . . . ?
C21 C13 N8 C4 142.4(2) . . . . ?
C21 C22 C23 C24 55.5(3) . . . . ?
C22 C23 C24 C14 -57.6(3) . . . . ?
C23 C24 C14 C13 57.5(3) . . . . ?
C23 C24 C14 N1 -175.1(2) . . . . ?
C24 C14 N1 C1 -97.3(3) . . . . ?
C24 C14 N1 C5 73.2(3) . . . . ?
C14 C13 C21 C22 56.2(3) . . . . ?
C14 C13 N8 C12 85.4(3) . . . . ?
C14 C13 N8 C4 -94.8(3) . . . . ?
C12 C11 N7 C4 -0.1(3) . . . . ?
C12 C11 N7 B2 169.8(2) . . . . ?
C11 C12 N8 C13 178.6(2) . . . . ?
C11 C12 N8 C4 -1.3(3) . . . . ?
C6 C5 N1 C14 -172.6(2) . . . . ?
C6 C5 N1 C1 -0.2(3) . . . . ?
C5 C6 N2 C1 0.3(3) . . . . ?
C5 C6 N2 B1 -175.1(2) . . . . ?
C10 C9 N5 C3 -0.5(3) . . . . ?
C10 C9 N5 C16 -176.3(2) . . . . ?
C9 C10 N6 C3 0.1(3) . . . . ?
C9 C10 N6 B2 -163.9(2) . . . . ?
C8 C7 N3 C2 0.0(3) . . . . ?
C8 C7 N3 B1 173.4(2) . . . . ?
C7 C8 N4 C2 0.6(3) . . . . ?
C7 C8 N4 C15 164.5(2) . . . . ?
C17 B1 N2 C1 -107.1(3) . . . . ?
C17 B1 N2 C6 66.7(3) . . . . ?
C17 B1 N3 C2 101.3(3) . . . . ?
C17 B1 N3 C7 -70.6(3) . . . . ?
C19 B2 N6 C10 92.8(3) . . . . ?
C19 B2 N6 C3 -68.0(3) . . . . ?
C19 B2 N7 C11 -91.3(3) . . . . ?
C19 B2 N7 C4 76.7(3) . . . . ?
C20 B2 N6 C10 -29.7(3) . . . . ?
C20 B2 N6 C3 169.5(2) . . . . ?
C20 B2 N7 C11 31.6(3) . . . . ?
C20 B2 N7 C4 -160.5(2) . . . . ?
C16 C15 C25 C26 63.9(3) . . . . ?
C16 C15 N4 C2 -99.6(3) . . . . ?
C16 C15 N4 C8 98.4(3) . . . . ?
C15 C16 C28 C27 58.3(3) . . . . ?
C15 C16 N5 C9 -165.7(2) . . . . ?
C15 C16 N5 C3 19.4(4) . . . . ?
C15 C25 C26 C27 -57.6(3) . . . . ?
C25 C15 N4 C2 137.5(2) . . . . ?
C25 C15 N4 C8 -24.5(3) . . . . ?
C25 C26 C27 C28 50.8(3) . . . . ?
C26 C27 C28 C16 -52.2(3) . . . . ?
C28 C16 C15 C25 -62.8(2) . . . . ?
C28 C16 C15 N4 173.15(19) . . . . ?
C28 C16 N5 C9 72.0(3) . . . . ?
C28 C16 N5 C3 -102.9(3) . . . . ?
C30 C29 O1 In1 -153.61(17) . . . . ?
C18 B1 N2 C1 129.1(3) . . . . ?
C18 B1 N2 C6 -57.1(3) . . . . ?
C18 B1 N3 C2 -135.8(2) . . . . ?
C18 B1 N3 C7 52.4(3) . . . . ?
C31 C32 C33 C34 -57.3(3) . . . . ?
C31 C36 N11 C40 29.1(3) . . . . ?
C31 C36 N11 C42 -160.3(2) . . . . ?
C32 C31 C36 C35 -58.8(2) . . . . ?
C32 C31 C36 N11 177.21(18) . . . . ?
C32 C31 N9 C37 -37.1(3) . . . . ?
C32 C31 N9 C39 139.7(2) . . . . ?
C32 C33 C34 C35 55.1(3) . . . . ?
C33 C34 C35 C36 -56.5(3) . . . . ?
C34 C35 C36 C31 58.4(3) . . . . ?
C34 C35 C36 N11 -174.03(19) . . . . ?
C35 C36 N11 C40 -94.8(3) . . . . ?
C35 C36 N11 C42 75.8(3) . . . . ?
C36 C31 C32 C33 59.4(2) . . . . ?
C36 C31 N9 C37 85.3(3) . . . . ?
C36 C31 N9 C39 -97.9(3) . . . . ?
C37 C38 N10 C39 0.2(3) . . . . ?
C37 C38 N10 B3 170.8(2) . . . . ?
C38 C37 N9 C31 176.8(2) . . . . ?
C38 C37 N9 C39 -0.3(3) . . . . ?
C41 C42 N11 C36 -172.9(2) . . . . ?
C41 C42 N11 C40 -0.6(3) . . . . ?
C42 C41 N12 C40 -1.1(3) . . . . ?
C42 C41 N12 B4 -170.3(2) . . . . ?
C43 C44 N14 C45 -0.4(3) . . . . ?
C43 C44 N14 C52 -169.2(2) . . . . ?
C44 C43 N13 C45 0.4(3) . . . . ?
C44 C43 N13 B3 -167.4(2) . . . . ?
C47 C48 N16 C46 -0.3(3) . . . . ?
C47 C48 N16 B4 164.0(2) . . . . ?
C48 C47 N15 C46 -0.3(3) . . . . ?
C48 C47 N15 C53 174.7(2) . . . . ?
C49 B4 N12 C40 152.1(2) . . . . ?
C49 B4 N12 C41 -41.6(3) . . . . ?
C49 B4 N16 C46 -160.3(2) . . . . ?
C49 B4 N16 C48 38.2(3) . . . . ?
C50 B3 N10 C38 -79.3(3) . . . . ?
C50 B3 N10 C39 89.4(3) . . . . ?
C50 B3 N13 C43 80.1(3) . . . . ?
C50 B3 N13 C45 -84.2(3) . . . . ?
C51 B3 N10 C38 43.9(3) . . . . ?
C51 B3 N10 C39 -147.5(2) . . . . ?
C51 B3 N13 C43 -42.8(3) . . . . ?
C51 B3 N13 C45 152.9(2) . . . . ?
C52 C53 C54 C55 60.5(3) . . . . ?
C52 C53 N15 C46 -92.5(3) . . . . ?
C52 C53 N15 C47 93.0(3) . . . . ?
C53 C52 C57 C56 58.6(3) . . . . ?
C53 C52 N14 C44 -168.1(2) . . . . ?
C53 C52 N14 C45 25.8(4) . . . . ?
C53 C54 C55 C56 -57.0(3) . . . . ?
C54 C53 N15 C46 145.9(2) . . . . ?
C54 C53 N15 C47 -28.5(3) . . . . ?
C54 C55 C56 C57 53.2(3) . . . . ?
C55 C56 C57 C52 -55.3(3) . . . . ?
C57 C52 C53 C54 -60.0(3) . . . . ?
C57 C52 C53 N15 177.4(2) . . . . ?
C57 C52 N14 C44 68.9(3) . . . . ?
C57 C52 N14 C45 -97.3(3) . . . . ?
C59 C58 O2 In2 -155.3(2) . . . . ?
C60 B4 N12 C40 -83.9(3) . . . . ?
C60 B4 N12 C41 82.5(3) . . . . ?
C60 B4 N16 C46 75.8(3) . . . . ?
C60 B4 N16 C48 -85.6(3) . . . . ?
In1 C4 N8 C13 10.4(3) . . . . ?
In1 C4 N8 C12 -169.70(17) . . . . ?
In1 C4 N7 C11 169.59(18) . . . . ?
In1 C4 N7 B2 0.0(3) . . . . ?
In1 C1 N1 C14 -30.2(4) . . . . ?
In1 C1 N1 C5 158.66(18) . . . . ?
In1 C1 N2 C6 -161.22(17) . . . . ?
In1 C1 N2 B1 12.9(4) . . . . ?
In1 C3 N5 C9 -179.29(17) . . . . ?
In1 C3 N5 C16 -4.0(4) . . . . ?
In1 C3 N6 C10 179.45(16) . . . . ?
In1 C3 N6 B2 -18.0(3) . . . . ?
In1 C2 N4 C8 -171.77(16) . . . . ?
In1 C2 N4 C15 23.3(3) . . . . ?
In1 C2 N3 C7 170.59(19) . . . . ?
In1 C2 N3 B1 -2.1(4) . . . . ?
In2 C39 N9 C31 16.0(3) . . . . ?
In2 C39 N9 C37 -166.71(16) . . . . ?
In2 C39 N10 C38 165.57(17) . . . . ?
In2 C39 N10 B3 -4.4(4) . . . . ?
In2 C40 N11 C36 -27.2(3) . . . . ?
In2 C40 N11 C42 161.57(17) . . . . ?
In2 C40 N12 C41 -163.16(16) . . . . ?
In2 C40 N12 B4 4.2(3) . . . . ?
In2 C45 N13 C43 -171.06(17) . . . . ?
In2 C45 N13 B3 -5.7(3) . . . . ?
In2 C45 N14 C44 170.36(18) . . . . ?
In2 C45 N14 C52 -22.7(4) . . . . ?
In2 C46 N15 C47 -174.67(17) . . . . ?
In2 C46 N15 C53 10.0(3) . . . . ?
In2 C46 N16 C48 174.45(18) . . . . ?
In2 C46 N16 B4 10.6(3) . . . . ?
N5 C3 N6 C10 -0.4(3) . . . . ?
N5 C3 N6 B2 162.1(2) . . . . ?
N5 C16 C15 C25 174.9(2) . . . . ?
N5 C16 C15 N4 50.8(3) . . . . ?
N5 C16 C28 C27 -174.0(2) . . . . ?
N6 C10 C9 N5 0.2(3) . . . . ?
N6 C3 N5 C9 0.6(3) . . . . ?
N6 C3 N5 C16 175.8(2) . . . . ?
N6 B2 N7 C11 151.4(2) . . . . ?
N6 B2 N7 C4 -40.6(3) . . . . ?
N8 C13 C21 C22 -179.3(2) . . . . ?
N8 C13 C14 C24 -178.58(19) . . . . ?
N8 C13 C14 N1 57.2(3) . . . . ?
N8 C12 C11 N7 0.8(3) . . . . ?
N8 C4 N7 C11 -0.7(3) . . . . ?
N8 C4 N7 B2 -170.3(2) . . . . ?
N7 C4 N8 C13 -178.7(2) . . . . ?
N7 C4 N8 C12 1.2(3) . . . . ?
N7 B2 N6 C10 -148.5(2) . . . . ?
N7 B2 N6 C3 50.7(3) . . . . ?
N1 C1 N2 C6 -0.4(3) . . . . ?
N1 C1 N2 B1 173.7(2) . . . . ?
N2 C1 N1 C14 171.5(2) . . . . ?
N2 C1 N1 C5 0.4(3) . . . . ?
N2 C6 C5 N1 -0.1(3) . . . . ?
N2 B1 N3 C2 -17.3(3) . . . . ?
N2 B1 N3 C7 170.9(2) . . . . ?
N4 C2 N3 C7 0.4(3) . . . . ?
N4 C2 N3 B1 -172.2(2) . . . . ?
N4 C8 C7 N3 -0.4(3) . . . . ?
N4 C15 C25 C26 -167.6(2) . . . . ?
N3 C2 N4 C8 -0.7(3) . . . . ?
N3 C2 N4 C15 -165.6(2) . . . . ?
N3 B1 N2 C1 10.4(4) . . . . ?
N3 B1 N2 C6 -175.8(2) . . . . ?
N9 C31 C32 C33 -175.58(19) . . . . ?
N9 C31 C36 C35 178.35(19) . . . . ?
N9 C31 C36 N11 54.4(3) . . . . ?
N9 C37 C38 N10 0.1(3) . . . . ?
N9 C39 N10 C38 -0.4(3) . . . . ?
N9 C39 N10 B3 -170.4(2) . . . . ?
N10 C39 N9 C31 -176.86(19) . . . . ?
N10 C39 N9 C37 0.5(3) . . . . ?
N10 B3 N13 C43 -161.7(2) . . . . ?
N10 B3 N13 C45 34.0(3) . . . . ?
N11 C40 N12 C41 0.7(2) . . . . ?
N11 C40 N12 B4 168.1(2) . . . . ?
N12 C40 N11 C36 171.2(2) . . . . ?
N12 C40 N11 C42 -0.1(3) . . . . ?
N12 C41 C42 N11 1.0(3) . . . . ?
N12 B4 N16 C46 -40.4(3) . . . . ?
N12 B4 N16 C48 158.2(2) . . . . ?
N13 C43 C44 N14 0.1(3) . . . . ?
N13 C45 N14 C44 0.7(3) . . . . ?
N13 C45 N14 C52 167.6(2) . . . . ?
N13 B3 N10 C38 163.1(2) . . . . ?
N13 B3 N10 C39 -28.2(3) . . . . ?
N14 C45 N13 C43 -0.6(3) . . . . ?
N14 C45 N13 B3 164.8(2) . . . . ?
N14 C52 C53 C54 177.8(2) . . . . ?
N14 C52 C53 N15 55.2(3) . . . . ?
N14 C52 C57 C56 -173.6(2) . . . . ?
N15 C46 N16 C48 0.1(3) . . . . ?
N15 C46 N16 B4 -163.7(2) . . . . ?
N15 C47 C48 N16 0.4(3) . . . . ?
N15 C53 C54 C55 -174.1(2) . . . . ?
N16 C46 N15 C47 0.1(3) . . . . ?
N16 C46 N15 C53 -175.3(2) . . . . ?
N16 B4 N12 C40 32.2(3) . . . . ?
N16 B4 N12 C41 -161.5(2) . . . . ?
